data_7042795
loop_
_publ_author_name
'Hitzel, Sandra'
'F\"arber, Christian'
'Bruhn, Clemens'
'Siemeling, Ulrich'

_publ_section_title
;
 Phosphido complexes derived from 1,1&#x2019;-ferrocenediyl-bridged
 secondary diphosphines
;
_journal_name_full 'Dalton Trans.'
_journal_paper_doi 10.1039/C7DT00941K
_journal_year 2017
_chemical_formula_moiety 'C26 H16 F12 Fe P2'
_chemical_formula_sum 'C26 H16 F12 Fe P2'
_chemical_formula_weight 674.18
_space_group_crystal_system monoclinic
_space_group_IT_number 14
_space_group_name_Hall '-P 2ybc'
_space_group_name_H-M_alt 'P 1 21/c 1'
_symmetry_space_group_name_Hall '-P 2ybc'
_symmetry_space_group_name_H-M 'P 1 21/c 1'
_atom_sites_solution_hydrogens mixed
_audit_creation_method SHELXL-2014/7
_audit_update_record
;
2017-03-06 deposited with the CCDC.
2017-04-25 downloaded from the CCDC.
;
_cell_angle_alpha 90
_cell_angle_beta 94.549(7)
_cell_angle_gamma 90
_cell_formula_units_Z 2
_cell_length_a 8.9360(7)
_cell_length_b 8.1613(5)
_cell_length_c 18.0145(16)
_cell_measurement_reflns_used 7884
_cell_measurement_temperature 173(2)
_cell_measurement_theta_max 25.82
_cell_measurement_theta_min 2.27
_cell_volume 1309.65(18)
_computing_structure_refinement 'SHELXL-2014/7 (Sheldrick, 2014)'
_diffrn_ambient_temperature 173(2)
_diffrn_detector 'image plate (34 cm diameter)'
_diffrn_detector_area_resol_mean 6.67
_diffrn_detector_type STOE
_diffrn_measured_fraction_theta_full 1.000
_diffrn_measured_fraction_theta_max 1.000
_diffrn_measurement_details ' 208 frames, detector distance = 133 mm'
_diffrn_measurement_device '2-circle goniometer'
_diffrn_measurement_device_type 'STOE IPDS 2'
_diffrn_measurement_method 'rotation method'
_diffrn_radiation_collimation '1.2, 0.6 mm diameter, multiple pinhole'
_diffrn_radiation_monochromator 'plane graphite'
_diffrn_radiation_polarisn_norm 270
_diffrn_radiation_type 'Mo K\a'
_diffrn_radiation_wavelength 0.71073
_diffrn_reflns_av_R_equivalents 0.0391
_diffrn_reflns_av_unetI/netI 0.0276
_diffrn_reflns_Laue_measured_fraction_full 1.000
_diffrn_reflns_Laue_measured_fraction_max 1.000
_diffrn_reflns_limit_h_max 10
_diffrn_reflns_limit_h_min -10
_diffrn_reflns_limit_k_max 9
_diffrn_reflns_limit_k_min -9
_diffrn_reflns_limit_l_max 21
_diffrn_reflns_limit_l_min -21
_diffrn_reflns_number 9409
_diffrn_reflns_point_group_measured_fraction_full 1.000
_diffrn_reflns_point_group_measured_fraction_max 1.000
_diffrn_reflns_theta_full 24.998
_diffrn_reflns_theta_max 24.998
_diffrn_reflns_theta_min 2.268
_diffrn_source 'Genix Mo HF'
_diffrn_source_current 1.000
_diffrn_source_power 0.050
_diffrn_source_voltage 50
_exptl_absorpt_coefficient_mu 0.800
_exptl_absorpt_correction_T_max 0.9737
_exptl_absorpt_correction_T_min 0.8353
_exptl_absorpt_correction_type integration
_exptl_absorpt_process_details 'X-red ver. 1.58 (Stoe & Cie. 2012)'
_exptl_crystal_colour yellow
_exptl_crystal_density_diffrn 1.710
_exptl_crystal_description plate
_exptl_crystal_F_000 672
_exptl_crystal_size_max 0.270
_exptl_crystal_size_mid 0.160
_exptl_crystal_size_min 0.030
_refine_diff_density_max 0.296
_refine_diff_density_min -0.231
_refine_diff_density_rms 0.044
_refine_ls_extinction_method none
_refine_ls_goodness_of_fit_ref 1.029
_refine_ls_hydrogen_treatment mixed
_refine_ls_matrix_type full
_refine_ls_number_parameters 258
_refine_ls_number_reflns 2310
_refine_ls_number_restraints 2
_refine_ls_restrained_S_all 1.028
_refine_ls_R_factor_all 0.0537
_refine_ls_R_factor_gt 0.0364
_refine_ls_shift/su_max 0.000
_refine_ls_shift/su_mean 0.000
_refine_ls_structure_factor_coef Fsqd
_refine_ls_weighting_details 'w=1/[\s^2^(Fo^2^)+(0.0543P)^2^+0.2187P] where P=(Fo^2^+2Fc^2^)/3'
_refine_ls_weighting_scheme calc
_refine_ls_wR_factor_gt 0.0887
_refine_ls_wR_factor_ref 0.0953
_reflns_Friedel_coverage 0.000
_reflns_number_gt 1715
_reflns_number_total 2310
_reflns_threshold_expression 'I > 2\s(I)'
_cod_data_source_file c7dt00941k2.cif
_cod_data_source_block i2101
_cod_database_code 7042795
_shelx_shelxl_version_number 2014/7
_shelx_space_group_comment
;
The symmetry employed for this shelxl refinement is uniquely defined
by the following loop, which should always be used as a source of
symmetry information in preference to the above space-group names.
They are only intended as comments.
;
_shelx_estimated_absorpt_t_min 0.813
_shelx_estimated_absorpt_t_max 0.976

loop_
_space_group_symop_operation_xyz
'x, y, z'
'-x, y+1/2, -z+1/2'
'-x, -y, -z'
'x, -y-1/2, z-1/2'

loop_
_atom_site_label
_atom_site_type_symbol
_atom_site_fract_x
_atom_site_fract_y
_atom_site_fract_z
_atom_site_U_iso_or_equiv
_atom_site_adp_type
_atom_site_occupancy
_atom_site_site_symmetry_order
_atom_site_calc_flag
_atom_site_refinement_flags_posn
_atom_site_refinement_flags_adp
_atom_site_refinement_flags_occupancy
_atom_site_disorder_assembly
_atom_site_disorder_group
C1 C 0.6961(3) -0.0776(3) 1.05161(15) 0.0463(6) Uani 1 1 d . . . . .
C2 C 0.7015(4) -0.0869(5) 0.97461(18) 0.0737(10) Uani 1 1 d . . . . .
H2A H 0.7728 -0.0311 0.9474 0.088 Uiso 1 1 calc R U . C .
C3 C 0.5935(6) -0.1845(6) 0.9440(3) 0.1118(18) Uani 1 1 d . . . . .
H3A H 0.5745 -0.2055 0.8923 0.134 Uiso 1 1 calc R U . C .
C4 C 0.5160(4) -0.2483(4) 0.9981(3) 0.1018(17) Uani 1 1 d . . . . .
H4A H 0.4360 -0.3248 0.9910 0.122 Uiso 1 1 calc R U . C .
C5 C 0.5739(4) -0.1820(4) 1.0680(2) 0.0745(10) Uani 1 1 d . . . . .
H5A H 0.5387 -0.2027 1.1155 0.089 Uiso 1 1 calc R U . C .
C6 C 0.9684(3) -0.0678(3) 1.14306(17) 0.0579(8) Uani 1 1 d . . . . .
C7 C 0.9923(3) -0.2263(3) 1.11864(15) 0.0523(7) Uani 1 1 d . . . . .
H7A H 0.9202 -0.2771 1.0845 0.063 Uiso 1 1 calc R U . . .
C8 C 1.1204(3) -0.3105(3) 1.14381(15) 0.0470(6) Uani 1 1 d . . . . .
C9 C 1.2274(3) -0.2387(3) 1.19296(14) 0.0460(6) Uani 1 1 d . . . . .
H9A H 1.3155 -0.2971 1.2099 0.055 Uiso 1 1 calc R U . . .
C10 C 1.2045(3) -0.0811(3) 1.21702(14) 0.0440(6) Uani 1 1 d . . . . .
C11 C 1.0761(3) 0.0039(3) 1.19265(16) 0.0532(7) Uani 1 1 d . . . . .
H11A H 1.0614 0.1122 1.2100 0.064 Uiso 1 1 calc R U . . .
C12 C 1.1444(4) -0.4815(4) 1.1164(2) 0.0664(9) Uani 1 1 d . . . . .
C13 C 1.3185(3) -0.0021(4) 1.27074(17) 0.0564(7) Uani 1 1 d . . . . .
F1 F 1.0231(10) -0.5719(9) 1.1207(8) 0.124(4) Uani 0.600(18) 1 d . . P A 3
F2 F 1.1694(11) -0.4843(10) 1.0461(3) 0.092(2) Uani 0.600(18) 1 d . . P A 3
F3 F 1.2555(14) -0.5556(12) 1.1512(7) 0.135(5) Uani 0.600(18) 1 d . . P A 3
F4 F 1.4560(6) -0.0481(15) 1.2618(6) 0.125(4) Uani 0.716(17) 1 d . . P B 4
F5 F 1.2956(8) -0.0273(8) 1.3400(3) 0.094(3) Uani 0.716(17) 1 d . . P B 4
F6 F 1.3185(10) 0.1601(7) 1.2651(4) 0.086(2) Uani 0.716(17) 1 d . . P B 4
P1 P 0.78505(17) 0.0404(2) 1.12737(11) 0.0625(4) Uani 0.65 1 d D . P C 1
H1 H 0.836(5) 0.166(5) 1.082(2) 0.075 Uiso 0.65 1 d D U P D 1
P2 P 0.8384(4) 0.0716(3) 1.0829(3) 0.0821(11) Uani 0.35 1 d D . P C 2
H2 H 0.769(10) 0.139(13) 1.144(4) 0.099 Uiso 0.35 1 d D U P E 2
F7 F 1.250(4) -0.4838(15) 1.0706(18) 0.189(10) Uani 0.400(18) 1 d . . P A 4
F8 F 1.191(3) -0.5764(13) 1.1676(8) 0.138(7) Uani 0.400(18) 1 d . . P A 4
F9 F 1.0344(19) -0.550(2) 1.0848(16) 0.174(10) Uani 0.400(18) 1 d . . P A 4
F10 F 1.264(2) 0.032(5) 1.3292(14) 0.178(12) Uani 0.284(17) 1 d . . P B 6
F11 F 1.386(4) 0.110(4) 1.2436(16) 0.142(11) Uani 0.284(17) 1 d . . P B 6
F12 F 1.424(3) -0.101(2) 1.2924(16) 0.125(9) Uani 0.284(17) 1 d . . P B 6
Fe1 Fe 0.5000 0.0000 1.0000 0.04438(18) Uani 1 2 d S . P C .

loop_
_atom_site_aniso_label
_atom_site_aniso_U_11
_atom_site_aniso_U_22
_atom_site_aniso_U_33
_atom_site_aniso_U_23
_atom_site_aniso_U_13
_atom_site_aniso_U_12
C1 0.0370(12) 0.0461(14) 0.0533(16) -0.0051(12) -0.0116(11) 0.0117(11)
C2 0.068(2) 0.095(2) 0.059(2) 0.0095(18) 0.0134(16) 0.0448(19)
C3 0.119(4) 0.098(3) 0.109(3) -0.050(3) -0.057(3) 0.067(3)
C4 0.063(2) 0.0361(16) 0.194(5) -0.013(2) -0.063(3) 0.0095(15)
C5 0.0671(19) 0.071(2) 0.087(2) 0.0348(18) 0.0176(18) 0.0332(17)
C6 0.0449(14) 0.0454(15) 0.079(2) -0.0112(14) -0.0216(14) 0.0083(12)
C7 0.0421(13) 0.0478(15) 0.0637(17) -0.0098(12) -0.0168(12) 0.0049(11)
C8 0.0412(13) 0.0429(14) 0.0560(16) -0.0021(11) -0.0021(11) 0.0055(10)
C9 0.0335(12) 0.0513(15) 0.0522(15) 0.0028(12) -0.0039(11) 0.0056(10)
C10 0.0343(12) 0.0505(15) 0.0460(14) 0.0010(11) -0.0038(10) -0.0012(10)
C11 0.0450(13) 0.0445(14) 0.0677(17) -0.0095(13) -0.0117(12) 0.0041(11)
C12 0.0590(18) 0.0558(19) 0.081(2) -0.0127(17) -0.0144(17) 0.0164(15)
C13 0.0442(15) 0.0628(19) 0.0598(19) -0.0025(16) -0.0107(13) -0.0028(14)
F1 0.101(6) 0.042(2) 0.235(10) -0.033(4) 0.052(7) -0.025(3)
F2 0.124(6) 0.083(3) 0.068(3) -0.034(2) 0.007(3) 0.015(4)
F3 0.133(6) 0.100(6) 0.155(8) -0.071(5) -0.099(6) 0.086(4)
F4 0.0354(18) 0.180(9) 0.156(7) -0.092(6) -0.017(3) 0.003(3)
F5 0.121(6) 0.106(3) 0.049(3) 0.020(3) -0.031(3) -0.051(3)
F6 0.101(4) 0.055(2) 0.094(4) 0.0077(19) -0.050(3) -0.027(2)
P1 0.0465(8) 0.0599(9) 0.0764(10) -0.0237(8) -0.0234(7) 0.0210(6)
P2 0.0644(19) 0.0425(14) 0.130(3) -0.0037(18) -0.051(2) 0.0086(13)
F7 0.230(19) 0.075(6) 0.28(2) -0.008(11) 0.172(17) 0.041(10)
F8 0.24(2) 0.042(4) 0.130(7) 0.027(5) -0.005(10) 0.035(7)
F9 0.124(12) 0.113(10) 0.263(19) -0.114(10) -0.112(12) 0.063(8)
F10 0.076(7) 0.33(3) 0.127(17) -0.166(18) 0.016(10) -0.028(14)
F11 0.129(17) 0.16(2) 0.128(14) 0.064(14) -0.062(12) -0.109(15)
F12 0.097(14) 0.093(8) 0.166(18) -0.010(10) -0.104(13) 0.024(9)
Fe1 0.0379(3) 0.0417(3) 0.0513(3) -0.0055(2) -0.0106(2) 0.0119(2)

loop_
_atom_type_symbol
_atom_type_description
_atom_type_scat_dispersion_real
_atom_type_scat_dispersion_imag
_atom_type_scat_source
C C 0.0033 0.0016 'International Tables Vol C Tables 4.2.6.8 and 6.1.1.4'
H H 0.0000 0.0000 'International Tables Vol C Tables 4.2.6.8 and 6.1.1.4'
F F 0.0171 0.0103 'International Tables Vol C Tables 4.2.6.8 and 6.1.1.4'
P P 0.1023 0.0942 'International Tables Vol C Tables 4.2.6.8 and 6.1.1.4'
Fe Fe 0.3463 0.8444 'International Tables Vol C Tables 4.2.6.8 and 6.1.1.4'

loop_
_geom_angle_atom_site_label_1
_geom_angle_atom_site_label_2
_geom_angle_atom_site_label_3
_geom_angle
_geom_angle_site_symmetry_1
_geom_angle_site_symmetry_3
C2 C1 C5 105.0(3) . .
C2 C1 P1 137.3(3) . .
C5 C1 P1 117.3(2) . .
C2 C1 P2 105.4(3) . .
C5 C1 P2 149.3(3) . .
C2 C1 Fe1 69.90(15) . .
C5 C1 Fe1 68.51(14) . .
P1 C1 Fe1 119.71(13) . .
P2 C1 Fe1 119.53(15) . .
C3 C2 C1 111.2(4) . .
C3 C2 Fe1 71.0(2) . .
C1 C2 Fe1 69.74(15) . .
C3 C2 H2A 124.4 . .
C1 C2 H2A 124.4 . .
Fe1 C2 H2A 126.4 . .
C2 C3 C4 109.2(4) . .
C2 C3 Fe1 70.4(2) . .
C4 C3 Fe1 70.8(2) . .
C2 C3 H3A 125.4 . .
C4 C3 H3A 125.4 . .
Fe1 C3 H3A 125.0 . .
C3 C4 C5 108.7(3) . .
C3 C4 Fe1 70.5(2) . .
C5 C4 Fe1 68.18(18) . .
C3 C4 H4A 125.7 . .
C5 C4 H4A 125.7 . .
Fe1 C4 H4A 127.2 . .
C4 C5 C1 105.8(3) . .
C4 C5 Fe1 70.34(19) . .
C1 C5 Fe1 69.72(15) . .
C4 C5 H5A 127.1 . .
C1 C5 H5A 127.1 . .
Fe1 C5 H5A 124.5 . .
C7 C6 C11 118.7(2) . .
C7 C6 P1 123.32(19) . .
C11 C6 P1 117.0(2) . .
C7 C6 P2 118.6(2) . .
C11 C6 P2 118.4(2) . .
C8 C7 C6 120.3(2) . .
C8 C7 H7A 119.9 . .
C6 C7 H7A 119.9 . .
C7 C8 C9 120.9(2) . .
C7 C8 C12 119.4(2) . .
C9 C8 C12 119.7(2) . .
C10 C9 C8 119.0(2) . .
C10 C9 H9A 120.5 . .
C8 C9 H9A 120.5 . .
C9 C10 C11 120.6(2) . .
C9 C10 C13 119.7(2) . .
C11 C10 C13 119.7(2) . .
C10 C11 C6 120.6(2) . .
C10 C11 H11A 119.7 . .
C6 C11 H11A 119.7 . .
F9 C12 F8 105.4(11) . .
F3 C12 F2 106.3(6) . .
F9 C12 F7 106.9(12) . .
F8 C12 F7 104.2(11) . .
F3 C12 F1 108.4(7) . .
F2 C12 F1 104.6(6) . .
F9 C12 C8 116.4(6) . .
F8 C12 C8 112.4(7) . .
F3 C12 C8 113.8(4) . .
F2 C12 C8 112.1(4) . .
F7 C12 C8 110.6(8) . .
F1 C12 C8 111.2(5) . .
F11 C13 F10 114.6(15) . .
F11 C13 F12 102.7(12) . .
F10 C13 F12 102.5(14) . .
F5 C13 F4 107.2(6) . .
F5 C13 F6 103.4(4) . .
F4 C13 F6 105.8(5) . .
F11 C13 C10 113.5(9) . .
F10 C13 C10 110.8(8) . .
F5 C13 C10 113.8(3) . .
F12 C13 C10 111.9(9) . .
F4 C13 C10 113.3(4) . .
F6 C13 C10 112.6(3) . .
C1 P1 C6 101.03(13) . .
C1 P1 H1 95(2) . .
C6 P1 H1 97(2) . .
C1 P2 C6 99.01(19) . .
C1 P2 H2 99(4) . .
C6 P2 H2 94(4) . .
C5 Fe1 C5 180.0(2) . 3_657
C5 Fe1 C1 41.77(12) . .
C5 Fe1 C1 138.23(12) 3_657 .
C5 Fe1 C1 138.23(12) . 3_657
C5 Fe1 C1 41.77(12) 3_657 3_657
C1 Fe1 C1 180.0 . 3_657
C5 Fe1 C2 67.78(13) . .
C5 Fe1 C2 112.22(13) 3_657 .
C1 Fe1 C2 40.36(11) . .
C1 Fe1 C2 139.64(11) 3_657 .
C5 Fe1 C2 112.21(13) . 3_657
C5 Fe1 C2 67.78(13) 3_657 3_657
C1 Fe1 C2 139.64(11) . 3_657
C1 Fe1 C2 40.36(11) 3_657 3_657
C2 Fe1 C2 180.00(19) . 3_657
C5 Fe1 C3 67.96(18) . .
C5 Fe1 C3 112.04(18) 3_657 .
C1 Fe1 C3 67.63(13) . .
C1 Fe1 C3 112.37(13) 3_657 .
C2 Fe1 C3 38.52(17) . .
C2 Fe1 C3 141.48(17) 3_657 .
C5 Fe1 C3 112.04(18) . 3_657
C5 Fe1 C3 67.96(18) 3_657 3_657
C1 Fe1 C3 112.37(13) . 3_657
C1 Fe1 C3 67.63(13) 3_657 3_657
C2 Fe1 C3 141.48(17) . 3_657
C2 Fe1 C3 38.52(17) 3_657 3_657
C3 Fe1 C3 180.0 . 3_657
C5 Fe1 C4 41.48(16) . .
C5 Fe1 C4 138.52(16) 3_657 .
C1 Fe1 C4 68.62(11) . .
C1 Fe1 C4 111.38(11) 3_657 .
C2 Fe1 C4 65.24(17) . .
C2 Fe1 C4 114.76(17) 3_657 .
C3 Fe1 C4 38.65(17) . .
C3 Fe1 C4 141.35(18) 3_657 .
C5 Fe1 C4 138.52(16) . 3_657
C5 Fe1 C4 41.48(16) 3_657 3_657
C1 Fe1 C4 111.38(11) . 3_657
C1 Fe1 C4 68.62(11) 3_657 3_657
C2 Fe1 C4 114.76(17) . 3_657
C2 Fe1 C4 65.24(17) 3_657 3_657
C3 Fe1 C4 141.35(18) . 3_657
C3 Fe1 C4 38.65(18) 3_657 3_657
C4 Fe1 C4 180.0 . 3_657

loop_
_geom_bond_atom_site_label_1
_geom_bond_atom_site_label_2
_geom_bond_distance
_geom_bond_site_symmetry_2
C1 C2 1.394(4) .
C1 C5 1.434(4) .
C1 P1 1.802(3) .
C1 P2 1.817(4) .
C1 Fe1 2.019(2) .
C2 C3 1.336(6) .
C2 Fe1 2.021(3) .
C2 H2A 0.9500 .
C3 C4 1.344(6) .
C3 Fe1 2.029(4) .
C3 H3A 0.9500 .
C4 C5 1.429(5) .
C4 Fe1 2.032(3) .
C4 H4A 0.9500 .
C5 Fe1 2.003(3) .
C5 H5A 0.9500 .
C6 C7 1.389(4) .
C6 C11 1.390(4) .
C6 P1 1.863(3) .
C6 P2 1.902(4) .
C7 C8 1.380(3) .
C7 H7A 0.9500 .
C8 C9 1.382(3) .
C8 C12 1.501(4) .
C9 C10 1.377(4) .
C9 H9A 0.9500 .
C10 C11 1.382(3) .
C10 C13 1.495(3) .
C11 H11A 0.9500 .
C12 F9 1.231(13) .
C12 F8 1.250(11) .
C12 F3 1.282(6) .
C12 F2 1.304(8) .
C12 F7 1.298(14) .
C12 F1 1.319(7) .
C13 F11 1.221(17) .
C13 F10 1.229(16) .
C13 F5 1.296(6) .
C13 F12 1.281(14) .
C13 F4 1.306(7) .
C13 F6 1.328(7) .
P1 H1 1.42(2) .
P2 H2 1.41(2) .
Fe1 C5 2.003(3) 3_657
Fe1 C1 2.019(2) 3_657
Fe1 C2 2.021(3) 3_657
Fe1 C3 2.029(4) 3_657
Fe1 C4 2.032(3) 3_657
